data_2237411
loop_
_publ_author_name
'Asiri, Abdullah M.'
'Arshad, Muhammad Nadeem'
'Sobahi, Tariq R.'
'Mustafa, Ghulam'

_publ_section_title
;
 2-[(2-Hydroxynaphthalen-1-yl)methylideneamino]-5,6,7,8-tetrahydro-4<i>H</i>-cyclohepta[<i>b</i>]thiophene-3-carbonitrile
;
_journal_coeditor_code TK5186
_journal_issue 2
_journal_name_full 'Acta Crystallographica Section E'
_journal_page_first o193
_journal_paper_doi 10.1107/S160053681300007X
_journal_volume 69
_journal_year 2013
_chemical_formula_iupac 'C21 H18 N2 O S'
_chemical_formula_moiety 'C21 H18 N2 O S'
_chemical_formula_sum 'C21 H18 N2 O S'
_chemical_formula_weight 346.43
_chemical_name_systematic
2-[(2-Hydroxynaphthalen-1-yl)methylideneamino]-5,6,7,8-tetrahydro-4<i>H</i>-cyclohepta[<i>b</i>]thiophene-3-carbonitrile
_space_group_IT_number 61
_symmetry_cell_setting orthorhombic
_symmetry_space_group_name_Hall '-P 2ac 2ab'
_symmetry_space_group_name_H-M 'P b c a'
_atom_sites_solution_hydrogens geom
_atom_sites_solution_primary direct
_atom_sites_solution_secondary difmap
_audit_creation_method SHELXL-97
_cell_angle_alpha 90.00
_cell_angle_beta 90.00
_cell_angle_gamma 90.00
_cell_formula_units_Z 16
_cell_length_a 13.5472(2)
_cell_length_b 14.4747(4)
_cell_length_c 35.7902(6)
_cell_measurement_reflns_used 7977
_cell_measurement_temperature 296(2)
_cell_measurement_theta_max 74.7407
_cell_measurement_theta_min 3.2596
_cell_volume 7018.2(2)
_computing_cell_refinement 'CrysAlis PRO (Agilent, 2012)'
_computing_data_collection 'CrysAlis PRO (Agilent, 2012)'
_computing_data_reduction 'CrysAlis PRO (Agilent, 2012)'
_computing_molecular_graphics 'PLATON (Spek, 2009)'
_computing_publication_material
;
WinGX (Farrugia, 2012) and X-SEED (Barbour, 2001)
;
_computing_structure_refinement 'SHELXL97 (Sheldrick, 2008)'
_computing_structure_solution 'SHELXS97 (Sheldrick, 2008)'
_diffrn_ambient_temperature 296(2)
_diffrn_measured_fraction_theta_full 0.980
_diffrn_measured_fraction_theta_max 0.980
_diffrn_measurement_device_type 'Agilent SuperNova (Dual, Cu at zero, Atlas, CCD)'
_diffrn_measurement_method '\w scans'
_diffrn_radiation_monochromator mirror
_diffrn_radiation_source 'SuperNova (Cu) X-ray Source'
_diffrn_radiation_type CuK\a
_diffrn_radiation_wavelength 1.54184
_diffrn_reflns_av_R_equivalents 0.0349
_diffrn_reflns_av_sigmaI/netI 0.0267
_diffrn_reflns_limit_h_max 14
_diffrn_reflns_limit_h_min -16
_diffrn_reflns_limit_k_max 13
_diffrn_reflns_limit_k_min -17
_diffrn_reflns_limit_l_max 44
_diffrn_reflns_limit_l_min -44
_diffrn_reflns_number 28490
_diffrn_reflns_theta_full 74.92
_diffrn_reflns_theta_max 74.92
_diffrn_reflns_theta_min 4.09
_diffrn_standards_number 0
_exptl_absorpt_coefficient_mu 1.714
_exptl_absorpt_correction_T_max 1.00000
_exptl_absorpt_correction_T_min 0.85772
_exptl_absorpt_correction_type multi-scan
_exptl_absorpt_process_details '(CrysAlis PRO; Agilent, 2012)'
_exptl_crystal_colour 'dark red'
_exptl_crystal_density_diffrn 1.311
_exptl_crystal_density_method 'not measured'
_exptl_crystal_description prismatic
_exptl_crystal_F_000 2912
_exptl_crystal_size_max 0.37
_exptl_crystal_size_mid 0.21
_exptl_crystal_size_min 0.14
_refine_diff_density_max 0.515
_refine_diff_density_min -0.253
_refine_ls_extinction_method none
_refine_ls_goodness_of_fit_ref 1.020
_refine_ls_hydrogen_treatment mixed
_refine_ls_matrix_type full
_refine_ls_number_parameters 457
_refine_ls_number_reflns 7066
_refine_ls_number_restraints 0
_refine_ls_restrained_S_all 1.020
_refine_ls_R_factor_all 0.0723
_refine_ls_R_factor_gt 0.0540
_refine_ls_shift/su_max 0.001
_refine_ls_shift/su_mean 0.000
_refine_ls_structure_factor_coef Fsqd
_refine_ls_weighting_details 'calc w=1/[\s^2^(Fo^2^)+(0.0753P)^2^+3.2292P] where P=(Fo^2^+2Fc^2^)/3'
_refine_ls_weighting_scheme calc
_refine_ls_wR_factor_gt 0.1441
_refine_ls_wR_factor_ref 0.1614
_reflns_number_gt 5288
_reflns_number_total 7066
_reflns_threshold_expression I>2\s(I)
_cod_data_source_file tk5186.cif
_cod_data_source_block I
_cod_database_code 2237411
_cod_database_fobs_code 2237411

loop_
_symmetry_equiv_pos_as_xyz
'x, y, z'
'-x+1/2, -y, z+1/2'
'x+1/2, -y+1/2, -z'
'-x, y+1/2, -z+1/2'
'-x, -y, -z'
'x-1/2, y, -z-1/2'
'-x-1/2, y-1/2, z'
'x, -y-1/2, z-1/2'

loop_
_atom_site_type_symbol
_atom_site_label
_atom_site_fract_x
_atom_site_fract_y
_atom_site_fract_z
_atom_site_U_iso_or_equiv
_atom_site_adp_type
_atom_site_calc_flag
_atom_site_refinement_flags
_atom_site_occupancy
_atom_site_symmetry_multiplicity
S S1 0.24913(4) 0.21343(5) 0.314590(15) 0.05676(19) Uani d . 1 1
S S2 0.45786(4) 0.50708(5) 0.564135(16) 0.05789(19) Uani d . 1 1
O O1 0.30203(12) 0.26884(15) 0.46051(5) 0.0657(5) Uani d . 1 1
O O2 0.51390(13) 0.57956(16) 0.70915(5) 0.0684(5) Uani d . 1 1
N N1 0.27388(13) 0.23563(13) 0.39056(5) 0.0472(4) Uani d . 1 1
N N2 0.0201(2) 0.2458(3) 0.42460(7) 0.0989(10) Uani d . 1 1
N N3 0.48552(13) 0.54653(14) 0.63907(5) 0.0510(5) Uani d . 1 1
N N4 0.2337(2) 0.5752(3) 0.67298(7) 0.0986(10) Uani d . 1 1
C C1 0.43541(16) 0.24092(16) 0.41754(6) 0.0459(5) Uani d . 1 1
C C2 0.54027(16) 0.23125(16) 0.41241(6) 0.0499(5) Uani d . 1 1
C C3 0.58494(18) 0.2128(2) 0.37759(8) 0.0645(7) Uani d . 1 1
H H3 0.5456 0.2070 0.3564 0.077 Uiso calc R 1 1
C C4 0.6851(2) 0.2034(2) 0.37445(10) 0.0812(9) Uani d . 1 1
H H4 0.7130 0.1908 0.3513 0.097 Uiso calc R 1 1
C C5 0.7461(2) 0.2124(2) 0.40592(11) 0.0816(9) Uani d . 1 1
H H5 0.8141 0.2064 0.4035 0.098 Uiso calc R 1 1
C C6 0.7060(2) 0.2298(2) 0.43951(9) 0.0713(8) Uani d . 1 1
H H6 0.7470 0.2356 0.4602 0.086 Uiso calc R 1 1
C C7 0.60312(17) 0.23961(17) 0.44399(7) 0.0557(6) Uani d . 1 1
C C8 0.56125(19) 0.25724(19) 0.47943(7) 0.0625(7) Uani d . 1 1
H H8 0.6025 0.2626 0.5001 0.075 Uiso calc R 1 1
C C9 0.46320(19) 0.2665(2) 0.48411(7) 0.0611(6) Uani d . 1 1
H H9 0.4377 0.2780 0.5078 0.073 Uiso calc R 1 1
C C10 0.39935(17) 0.25896(17) 0.45341(6) 0.0511(5) Uani d . 1 1
C C11 0.36858(16) 0.23066(16) 0.38672(6) 0.0475(5) Uani d . 1 1
H H11 0.3944 0.2200 0.3630 0.057 Uiso calc R 1 1
C C12 0.21176(16) 0.22661(16) 0.36021(6) 0.0465(5) Uani d . 1 1
C C13 0.11097(16) 0.22964(19) 0.36215(6) 0.0531(6) Uani d . 1 1
C C14 0.06278(18) 0.2232(2) 0.32699(7) 0.0670(7) Uani d . 1 1
C C15 0.12889(19) 0.2154(2) 0.29865(7) 0.0673(7) Uani d . 1 1
C C16 0.1107(3) 0.2146(3) 0.25696(8) 0.0941(11) Uani d . 1 1
H H16A 0.0941 0.2768 0.2492 0.113 Uiso calc R 1 1
H H16B 0.1718 0.1978 0.2446 0.113 Uiso calc R 1 1
C C17 0.0333(3) 0.1525(3) 0.24402(9) 0.1011(12) Uani d . 1 1
H H17A 0.0490 0.0907 0.2527 0.121 Uiso calc R 1 1
H H17B 0.0352 0.1512 0.2169 0.121 Uiso calc R 1 1
C C18 -0.0719(3) 0.1746(3) 0.25595(9) 0.0967(11) Uani d . 1 1
H H18A -0.0866 0.2377 0.2487 0.116 Uiso calc R 1 1
H H18B -0.1165 0.1346 0.2422 0.116 Uiso calc R 1 1
C C19 -0.0935(2) 0.1643(3) 0.29717(11) 0.1069(13) Uani d . 1 1
H H19A -0.1644 0.1677 0.3006 0.128 Uiso calc R 1 1
H H19B -0.0728 0.1030 0.3048 0.128 Uiso calc R 1 1
C C20 -0.0477(2) 0.2311(3) 0.32213(10) 0.1028(13) Uani d . 1 1
H H20A -0.0783 0.2254 0.3465 0.123 Uiso calc R 1 1
H H20B -0.0624 0.2926 0.3129 0.123 Uiso calc R 1 1
C C21 0.06072(18) 0.2395(2) 0.39699(7) 0.0646(7) Uani d . 1 1
C C22 0.64645(16) 0.54730(16) 0.66648(6) 0.0489(5) Uani d . 1 1
C C23 0.75161(17) 0.53553(17) 0.66162(6) 0.0508(5) Uani d . 1 1
C C24 0.79674(19) 0.5194(2) 0.62665(7) 0.0635(7) Uani d . 1 1
H H24 0.7578 0.5162 0.6053 0.076 Uiso calc R 1 1
C C25 0.8967(2) 0.5085(2) 0.62369(9) 0.0763(8) Uani d . 1 1
H H25 0.9245 0.4973 0.6004 0.092 Uiso calc R 1 1
C C26 0.9576(2) 0.5139(2) 0.65491(10) 0.0767(8) Uani d . 1 1
H H26 1.0255 0.5066 0.6525 0.092 Uiso calc R 1 1
C C27 0.9170(2) 0.5298(2) 0.68894(9) 0.0699(8) Uani d . 1 1
H H27 0.9577 0.5332 0.7098 0.084 Uiso calc R 1 1
C C28 0.81442(18) 0.54127(18) 0.69330(7) 0.0557(6) Uani d . 1 1
C C29 0.77185(19) 0.55757(19) 0.72897(7) 0.0621(7) Uani d . 1 1
H H29 0.8127 0.5596 0.7498 0.075 Uiso calc R 1 1
C C30 0.6739(2) 0.57016(19) 0.73347(7) 0.0622(6) Uani d . 1 1
H H30 0.6483 0.5815 0.7571 0.075 Uiso calc R 1 1
C C31 0.61033(18) 0.56608(18) 0.70233(6) 0.0535(6) Uani d . 1 1
C C32 0.57975(16) 0.53732(17) 0.63555(6) 0.0508(5) Uani d . 1 1
H H32 0.6055 0.5237 0.6121 0.061 Uiso calc R 1 1
C C33 0.42264(16) 0.53346(17) 0.60903(6) 0.0489(5) Uani d . 1 1
C C34 0.32167(16) 0.54044(17) 0.61095(6) 0.0500(5) Uani d . 1 1
C C35 0.27183(17) 0.52450(18) 0.57632(6) 0.0526(6) Uani d . 1 1
C C36 0.33707(18) 0.50529(19) 0.54855(7) 0.0563(6) Uani d . 1 1
C C37 0.3190(2) 0.4775(3) 0.50862(7) 0.0785(9) Uani d . 1 1
H H37A 0.3811 0.4810 0.4952 0.094 Uiso calc R 1 1
H H37B 0.2980 0.4134 0.5083 0.094 Uiso calc R 1 1
C C38 0.2441(3) 0.5336(3) 0.48794(8) 0.0933(11) Uani d . 1 1
H H38A 0.2462 0.5159 0.4618 0.112 Uiso calc R 1 1
H H38B 0.2633 0.5981 0.4894 0.112 Uiso calc R 1 1
C C39 0.1380(2) 0.5250(3) 0.50151(9) 0.0816(9) Uani d . 1 1
H H39A 0.0947 0.5523 0.4830 0.098 Uiso calc R 1 1
H H39B 0.1215 0.4600 0.5034 0.098 Uiso calc R 1 1
C C40 0.1183(2) 0.5701(2) 0.53854(8) 0.0778(8) Uani d . 1 1
H H40A 0.1429 0.6329 0.5373 0.093 Uiso calc R 1 1
H H40B 0.0473 0.5737 0.5418 0.093 Uiso calc R 1 1
C C41 0.16098(18) 0.5257(2) 0.57281(8) 0.0686(7) Uani d . 1 1
H H41A 0.1378 0.4623 0.5738 0.082 Uiso calc R 1 1
H H41B 0.1344 0.5572 0.5945 0.082 Uiso calc R 1 1
C C42 0.27270(18) 0.5608(2) 0.64544(7) 0.0624(7) Uani d . 1 1
H H1O 0.272(3) 0.261(2) 0.4409(9) 0.094 Uiso d . 1 1
H H2O 0.486(3) 0.577(3) 0.6889(9) 0.094 Uiso d . 1 1

loop_
_atom_site_aniso_label
_atom_site_aniso_U_11
_atom_site_aniso_U_22
_atom_site_aniso_U_33
_atom_site_aniso_U_12
_atom_site_aniso_U_13
_atom_site_aniso_U_23
S1 0.0477(3) 0.0840(5) 0.0386(3) 0.0013(3) 0.0038(2) -0.0040(3)
S2 0.0453(3) 0.0822(5) 0.0461(3) 0.0019(3) 0.0062(2) -0.0034(3)
O1 0.0496(10) 0.1030(15) 0.0445(9) -0.0027(9) 0.0032(7) -0.0078(9)
O2 0.0559(10) 0.1014(15) 0.0480(9) 0.0012(10) 0.0052(8) -0.0017(10)
N1 0.0428(9) 0.0580(11) 0.0408(9) 0.0009(8) -0.0020(7) -0.0018(8)
N2 0.0766(17) 0.156(3) 0.0644(15) 0.0023(18) 0.0201(14) -0.0130(17)
N3 0.0453(10) 0.0644(13) 0.0432(9) 0.0002(9) -0.0012(8) 0.0046(9)
N4 0.0770(17) 0.167(3) 0.0524(13) 0.0185(18) 0.0161(12) -0.0012(17)
C1 0.0453(11) 0.0495(13) 0.0430(11) -0.0007(9) -0.0035(9) 0.0009(9)
C2 0.0451(11) 0.0516(13) 0.0528(12) -0.0020(10) -0.0029(10) 0.0047(11)
C3 0.0458(13) 0.0838(19) 0.0640(15) -0.0004(12) 0.0018(11) -0.0035(14)
C4 0.0553(15) 0.101(2) 0.087(2) 0.0032(15) 0.0154(15) -0.0028(18)
C5 0.0381(13) 0.091(2) 0.116(3) 0.0000(13) -0.0038(15) 0.005(2)
C6 0.0500(14) 0.0738(19) 0.090(2) -0.0047(13) -0.0174(14) 0.0081(16)
C7 0.0485(12) 0.0513(14) 0.0673(15) -0.0053(10) -0.0132(11) 0.0071(12)
C8 0.0644(16) 0.0688(17) 0.0543(13) -0.0093(13) -0.0190(12) 0.0073(12)
C9 0.0662(15) 0.0746(18) 0.0424(11) -0.0086(13) -0.0081(11) 0.0022(12)
C10 0.0504(12) 0.0585(14) 0.0444(11) -0.0042(10) -0.0018(9) 0.0021(10)
C11 0.0442(11) 0.0569(14) 0.0413(10) 0.0013(9) 0.0005(9) -0.0016(10)
C12 0.0447(11) 0.0569(14) 0.0378(10) 0.0019(9) -0.0003(8) -0.0013(10)
C13 0.0435(11) 0.0726(16) 0.0432(11) 0.0011(10) 0.0010(9) -0.0052(11)
C14 0.0486(13) 0.102(2) 0.0505(13) 0.0009(13) -0.0074(11) -0.0089(14)
C15 0.0577(14) 0.101(2) 0.0428(12) -0.0007(14) -0.0074(11) -0.0055(13)
C16 0.091(2) 0.147(3) 0.0446(14) -0.017(2) -0.0099(14) -0.0047(18)
C17 0.109(3) 0.137(3) 0.0577(17) -0.005(2) -0.0232(17) -0.011(2)
C18 0.086(2) 0.121(3) 0.084(2) 0.008(2) -0.0430(18) -0.014(2)
C19 0.0621(19) 0.157(4) 0.102(3) 0.001(2) -0.0229(18) -0.015(3)
C20 0.0498(16) 0.177(4) 0.082(2) 0.008(2) -0.0145(15) -0.027(2)
C21 0.0475(13) 0.097(2) 0.0490(13) 0.0010(13) 0.0024(11) -0.0069(13)
C22 0.0480(12) 0.0530(13) 0.0457(11) -0.0017(10) -0.0027(9) 0.0044(10)
C23 0.0476(12) 0.0535(13) 0.0511(12) -0.0008(10) -0.0028(10) 0.0020(11)
C24 0.0524(14) 0.0793(18) 0.0587(14) 0.0019(12) -0.0005(11) -0.0054(13)
C25 0.0558(15) 0.091(2) 0.0816(19) 0.0042(14) 0.0106(14) -0.0116(17)
C26 0.0463(14) 0.083(2) 0.101(2) 0.0052(13) -0.0027(15) -0.0004(18)
C27 0.0543(15) 0.0727(18) 0.0826(19) -0.0016(13) -0.0186(14) 0.0064(15)
C28 0.0542(13) 0.0544(14) 0.0584(13) -0.0011(11) -0.0112(11) 0.0046(11)
C29 0.0654(16) 0.0699(17) 0.0512(13) -0.0060(13) -0.0144(11) 0.0074(12)
C30 0.0710(16) 0.0732(17) 0.0424(11) -0.0082(13) -0.0028(11) 0.0042(12)
C31 0.0523(13) 0.0619(15) 0.0463(12) -0.0036(11) 0.0012(10) 0.0037(11)
C32 0.0486(12) 0.0598(14) 0.0441(11) -0.0012(10) 0.0005(9) 0.0043(10)
C33 0.0463(12) 0.0581(14) 0.0422(11) 0.0008(10) 0.0015(9) 0.0038(10)
C34 0.0461(11) 0.0604(14) 0.0434(11) -0.0004(10) 0.0031(9) 0.0021(10)
C35 0.0450(12) 0.0667(15) 0.0460(11) -0.0010(10) -0.0003(9) 0.0011(11)
C36 0.0508(13) 0.0720(16) 0.0462(12) -0.0018(11) 0.0014(10) -0.0043(11)
C37 0.0730(18) 0.113(3) 0.0492(14) -0.0037(17) 0.0027(13) -0.0168(15)
C38 0.102(2) 0.130(3) 0.0482(15) -0.006(2) -0.0155(16) -0.0017(17)
C39 0.0742(19) 0.101(2) 0.0699(18) -0.0038(17) -0.0273(15) -0.0072(17)
C40 0.0606(16) 0.090(2) 0.083(2) 0.0038(15) -0.0208(14) -0.0045(17)
C41 0.0473(13) 0.095(2) 0.0639(15) 0.0006(13) -0.0045(12) 0.0006(15)
C42 0.0485(13) 0.093(2) 0.0461(12) 0.0072(13) 0.0028(10) 0.0027(13)

loop_
_atom_type_symbol
_atom_type_description
_atom_type_scat_dispersion_real
_atom_type_scat_dispersion_imag
_atom_type_scat_source
C C 0.0033 0.0016 'International Tables Vol C Tables 4.2.6.8 and 6.1.1.4'
H H 0.0000 0.0000 'International Tables Vol C Tables 4.2.6.8 and 6.1.1.4'
N N 0.0061 0.0033 'International Tables Vol C Tables 4.2.6.8 and 6.1.1.4'
O O 0.0492 0.0322 'International Tables Vol C Tables 4.2.6.8 and 6.1.1.4'
S S 0.3331 0.5567 'International Tables Vol C Tables 4.2.6.8 and 6.1.1.4'

loop_
_geom_angle_atom_site_label_1
_geom_angle_atom_site_label_2
_geom_angle_atom_site_label_3
_geom_angle
C12 S1 C15 91.95(11)
C33 S2 C36 92.41(11)
C10 O1 H1O 108(2)
C31 O2 H2O 106(2)
C11 N1 C12 121.09(19)
C32 N3 C33 121.3(2)
C10 C1 C11 120.3(2)
C10 C1 C2 118.7(2)
C11 C1 C2 121.0(2)
C3 C2 C7 117.5(2)
C3 C2 C1 123.7(2)
C7 C2 C1 118.8(2)
C4 C3 C2 121.1(3)
C4 C3 H3 119.4
C2 C3 H3 119.4
C3 C4 C5 120.6(3)
C3 C4 H4 119.7
C5 C4 H4 119.7
C6 C5 C4 119.9(3)
C6 C5 H5 120.0
C4 C5 H5 120.0
C5 C6 C7 121.3(3)
C5 C6 H6 119.3
C7 C6 H6 119.3
C6 C7 C8 121.1(2)
C6 C7 C2 119.6(3)
C8 C7 C2 119.3(2)
C9 C8 C7 121.8(2)
C9 C8 H8 119.1
C7 C8 H8 119.1
C8 C9 C10 120.2(2)
C8 C9 H9 119.9
C10 C9 H9 119.9
O1 C10 C1 122.3(2)
O1 C10 C9 116.5(2)
C1 C10 C9 121.2(2)
N1 C11 C1 122.6(2)
N1 C11 H11 118.7
C1 C11 H11 118.7
C13 C12 N1 124.44(19)
C13 C12 S1 110.22(16)
N1 C12 S1 125.31(16)
C12 C13 C14 114.3(2)
C12 C13 C21 121.6(2)
C14 C13 C21 124.1(2)
C15 C14 C13 111.3(2)
C15 C14 C20 125.0(3)
C13 C14 C20 123.5(2)
C14 C15 C16 129.1(3)
C14 C15 S1 112.15(18)
C16 C15 S1 118.6(2)
C17 C16 C15 115.8(3)
C17 C16 H16A 108.3
C15 C16 H16A 108.3
C17 C16 H16B 108.3
C15 C16 H16B 108.3
H16A C16 H16B 107.4
C16 C17 C18 117.1(3)
C16 C17 H17A 108.0
C18 C17 H17A 108.0
C16 C17 H17B 108.0
C18 C17 H17B 108.0
H17A C17 H17B 107.3
C19 C18 C17 115.7(3)
C19 C18 H18A 108.3
C17 C18 H18A 108.3
C19 C18 H18B 108.3
C17 C18 H18B 108.3
H18A C18 H18B 107.4
C20 C19 C18 116.8(4)
C20 C19 H19A 108.1
C18 C19 H19A 108.1
C20 C19 H19B 108.1
C18 C19 H19B 108.1
H19A C19 H19B 107.3
C19 C20 C14 116.3(3)
C19 C20 H20A 108.2
C14 C20 H20A 108.2
C19 C20 H20B 108.2
C14 C20 H20B 108.2
H20A C20 H20B 107.4
N2 C21 C13 178.8(4)
C31 C22 C32 120.4(2)
C31 C22 C23 118.5(2)
C32 C22 C23 121.0(2)
C24 C23 C28 117.3(2)
C24 C23 C22 123.5(2)
C28 C23 C22 119.2(2)
C25 C24 C23 121.1(3)
C25 C24 H24 119.5
C23 C24 H24 119.5
C24 C25 C26 121.2(3)
C24 C25 H25 119.4
C26 C25 H25 119.4
C27 C26 C25 119.3(3)
C27 C26 H26 120.3
C25 C26 H26 120.3
C26 C27 C28 121.4(3)
C26 C27 H27 119.3
C28 C27 H27 119.3
C27 C28 C23 119.7(2)
C27 C28 C29 121.3(2)
C23 C28 C29 118.9(2)
C30 C29 C28 122.0(2)
C30 C29 H29 119.0
C28 C29 H29 119.0
C29 C30 C31 120.0(2)
C29 C30 H30 120.0
C31 C30 H30 120.0
O2 C31 C22 122.3(2)
O2 C31 C30 116.4(2)
C22 C31 C30 121.3(2)
N3 C32 C22 122.5(2)
N3 C32 H32 118.8
C22 C32 H32 118.8
C34 C33 N3 124.3(2)
C34 C33 S2 109.85(17)
N3 C33 S2 125.82(17)
C33 C34 C35 114.5(2)
C33 C34 C42 121.3(2)
C35 C34 C42 124.2(2)
C36 C35 C34 111.1(2)
C36 C35 C41 126.1(2)
C34 C35 C41 122.7(2)
C35 C36 C37 130.1(2)
C35 C36 S2 112.13(18)
C37 C36 S2 117.67(19)
C38 C37 C36 115.8(3)
C38 C37 H37A 108.3
C36 C37 H37A 108.3
C38 C37 H37B 108.3
C36 C37 H37B 108.3
H37A C37 H37B 107.4
C37 C38 C39 116.0(3)
C37 C38 H38A 108.3
C39 C38 H38A 108.3
C37 C38 H38B 108.3
C39 C38 H38B 108.3
H38A C38 H38B 107.4
C40 C39 C38 114.5(2)
C40 C39 H39A 108.6
C38 C39 H39A 108.6
C40 C39 H39B 108.6
C38 C39 H39B 108.6
H39A C39 H39B 107.6
C41 C40 C39 117.8(3)
C41 C40 H40A 107.8
C39 C40 H40A 107.8
C41 C40 H40B 107.8
C39 C40 H40B 107.8
H40A C40 H40B 107.2
C40 C41 C35 117.2(2)
C40 C41 H41A 108.0
C35 C41 H41A 108.0
C40 C41 H41B 108.0
C35 C41 H41B 108.0
H41A C41 H41B 107.2
N4 C42 C34 178.7(4)

loop_
_geom_bond_atom_site_label_1
_geom_bond_atom_site_label_2
_geom_bond_distance
S1 C12 1.720(2)
S1 C15 1.726(3)
S2 C33 1.719(2)
S2 C36 1.729(2)
O1 C10 1.350(3)
O1 H1O 0.82(3)
O2 C31 1.343(3)
O2 H2O 0.82(3)
N1 C11 1.292(3)
N1 C12 1.380(3)
N2 C21 1.135(3)
N3 C32 1.290(3)
N3 C33 1.385(3)
N4 C42 1.137(3)
C1 C10 1.398(3)
C1 C11 1.435(3)
C1 C2 1.439(3)
C2 C3 1.411(3)
C2 C7 1.420(3)
C3 C4 1.368(4)
C3 H3 0.9300
C4 C5 1.403(4)
C4 H4 0.9300
C5 C6 1.343(4)
C5 H5 0.9300
C6 C7 1.410(4)
C6 H6 0.9300
C7 C8 1.413(4)
C8 C9 1.346(4)
C8 H8 0.9300
C9 C10 1.403(3)
C9 H9 0.9300
C11 H11 0.9300
C12 C13 1.368(3)
C13 C14 1.421(3)
C13 C21 1.428(3)
C14 C15 1.358(4)
C14 C20 1.511(4)
C15 C16 1.513(3)
C16 C17 1.457(5)
C16 H16A 0.9700
C16 H16B 0.9700
C17 C18 1.522(5)
C17 H17A 0.9700
C17 H17B 0.9700
C18 C19 1.511(5)
C18 H18A 0.9700
C18 H18B 0.9700
C19 C20 1.456(5)
C19 H19A 0.9700
C19 H19B 0.9700
C20 H20A 0.9700
C20 H20B 0.9700
C22 C31 1.400(3)
C22 C32 1.436(3)
C22 C23 1.445(3)
C23 C24 1.412(3)
C23 C28 1.420(3)
C24 C25 1.368(4)
C24 H24 0.9300
C25 C26 1.391(4)
C25 H25 0.9300
C26 C27 1.356(4)
C26 H26 0.9300
C27 C28 1.408(4)
C27 H27 0.9300
C28 C29 1.420(4)
C29 C30 1.349(4)
C29 H29 0.9300
C30 C31 1.410(3)
C30 H30 0.9300
C32 H32 0.9300
C33 C34 1.373(3)
C34 C35 1.430(3)
C34 C42 1.432(3)
C35 C36 1.359(3)
C35 C41 1.507(3)
C36 C37 1.505(3)
C37 C38 1.495(5)
C37 H37A 0.9700
C37 H37B 0.9700
C38 C39 1.522(5)
C38 H38A 0.9700
C38 H38B 0.9700
C39 C40 1.501(4)
C39 H39A 0.9700
C39 H39B 0.9700
C40 C41 1.500(4)
C40 H40A 0.9700
C40 H40B 0.9700
C41 H41A 0.9700
C41 H41B 0.9700

loop_
_geom_hbond_atom_site_label_D
_geom_hbond_atom_site_label_H
_geom_hbond_atom_site_label_A
_geom_hbond_distance_DH
_geom_hbond_distance_HA
_geom_hbond_distance_DA
_geom_hbond_angle_DHA
O1 H1O N1 0.82(3) 1.84(3) 2.578(2) 150(3)
O2 H2O N3 0.82(3) 1.84(3) 2.582(2) 151(3)

loop_
_geom_torsion_atom_site_label_1
_geom_torsion_atom_site_label_2
_geom_torsion_atom_site_label_3
_geom_torsion_atom_site_label_4
_geom_torsion
C10 C1 C2 C3 179.8(2)
C11 C1 C2 C3 1.0(4)
C10 C1 C2 C7 0.5(3)
C11 C1 C2 C7 -178.3(2)
C7 C2 C3 C4 0.0(4)
C1 C2 C3 C4 -179.3(3)
C2 C3 C4 C5 -0.4(5)
C3 C4 C5 C6 0.5(5)
C4 C5 C6 C7 -0.2(5)
C5 C6 C7 C8 179.5(3)
C5 C6 C7 C2 -0.2(4)
C3 C2 C7 C6 0.3(4)
C1 C2 C7 C6 179.7(2)
C3 C2 C7 C8 -179.5(2)
C1 C2 C7 C8 -0.1(4)
C6 C7 C8 C9 -179.9(3)
C2 C7 C8 C9 -0.1(4)
C7 C8 C9 C10 -0.1(4)
C11 C1 C10 O1 -1.1(4)
C2 C1 C10 O1 -179.9(2)
C11 C1 C10 C9 178.1(2)
C2 C1 C10 C9 -0.8(4)
C8 C9 C10 O1 179.8(2)
C8 C9 C10 C1 0.6(4)
C12 N1 C11 C1 179.2(2)
C10 C1 C11 N1 -1.4(4)
C2 C1 C11 N1 177.5(2)
C11 N1 C12 C13 178.9(2)
C11 N1 C12 S1 -3.1(3)
C15 S1 C12 C13 1.5(2)
C15 S1 C12 N1 -176.7(2)
N1 C12 C13 C14 177.1(2)
S1 C12 C13 C14 -1.1(3)
N1 C12 C13 C21 -2.2(4)
S1 C12 C13 C21 179.5(2)
C12 C13 C14 C15 -0.1(4)
C21 C13 C14 C15 179.3(3)
C12 C13 C14 C20 -176.0(3)
C21 C13 C14 C20 3.4(5)
C13 C14 C15 C16 -174.5(3)
C20 C14 C15 C16 1.3(6)
C13 C14 C15 S1 1.3(4)
C20 C14 C15 S1 177.1(3)
C12 S1 C15 C14 -1.6(3)
C12 S1 C15 C16 174.6(3)
C14 C15 C16 C17 -48.8(6)
S1 C15 C16 C17 135.7(3)
C15 C16 C17 C18 66.1(5)
C16 C17 C18 C19 -67.5(5)
C17 C18 C19 C20 69.4(5)
C18 C19 C20 C14 -70.2(5)
C15 C14 C20 C19 48.6(6)
C13 C14 C20 C19 -136.1(4)
C31 C22 C23 C24 -177.8(2)
C32 C22 C23 C24 4.0(4)
C31 C22 C23 C28 1.4(4)
C32 C22 C23 C28 -176.8(2)
C28 C23 C24 C25 1.0(4)
C22 C23 C24 C25 -179.8(3)
C23 C24 C25 C26 -0.7(5)
C24 C25 C26 C27 0.3(5)
C25 C26 C27 C28 -0.2(5)
C26 C27 C28 C23 0.4(4)
C26 C27 C28 C29 179.7(3)
C24 C23 C28 C27 -0.8(4)
C22 C23 C28 C27 179.9(2)
C24 C23 C28 C29 179.9(2)
C22 C23 C28 C29 0.6(4)
C27 C28 C29 C30 178.9(3)
C23 C28 C29 C30 -1.8(4)
C28 C29 C30 C31 0.9(4)
C32 C22 C31 O2 -3.0(4)
C23 C22 C31 O2 178.8(2)
C32 C22 C31 C30 175.8(2)
C23 C22 C31 C30 -2.4(4)
C29 C30 C31 O2 -179.9(2)
C29 C30 C31 C22 1.3(4)
C33 N3 C32 C22 -177.8(2)
C31 C22 C32 N3 1.2(4)
C23 C22 C32 N3 179.3(2)
C32 N3 C33 C34 178.7(2)
C32 N3 C33 S2 -1.7(3)
C36 S2 C33 C34 -0.2(2)
C36 S2 C33 N3 -179.8(2)
N3 C33 C34 C35 179.7(2)
S2 C33 C34 C35 0.1(3)
N3 C33 C34 C42 -1.2(4)
S2 C33 C34 C42 179.2(2)
C33 C34 C35 C36 0.2(3)
C42 C34 C35 C36 -178.9(3)
C33 C34 C35 C41 177.8(2)
C42 C34 C35 C41 -1.3(4)
C34 C35 C36 C37 175.1(3)
C41 C35 C36 C37 -2.5(5)
C34 C35 C36 S2 -0.3(3)
C41 C35 C36 S2 -177.9(2)
C33 S2 C36 C35 0.3(2)
C33 S2 C36 C37 -175.7(2)
C35 C36 C37 C38 47.0(5)
S2 C36 C37 C38 -137.9(3)
C36 C37 C38 C39 -66.9(4)
C37 C38 C39 C40 71.3(4)
C38 C39 C40 C41 -71.0(4)
C39 C40 C41 C35 65.8(4)
C36 C35 C41 C40 -42.6(4)
C34 C35 C41 C40 140.1(3)

loop_
_cod_related_entry_id
_cod_related_entry_database
_cod_related_entry_code
1 ChemSpider 30658327
